data_4130032
loop_
_publ_author_name
'Hong, Miao'
'Tang, Xiaoyan'
'Falivene, Laura'
'Caporaso, Lucia'
'Cavallo, Luigi'
'Chen, Eugene Y.-X.'

_publ_section_title
;
 Proton-Transfer Polymerization by N-Heterocyclic Carbenes: Monomer and
 Catalyst Scopes and Mechanism for Converting Dimethacrylates into
 Unsaturated Polyesters.
;
_journal_issue 6
_journal_name_full 'Journal of the American Chemical Society'
_journal_page_first 2021
_journal_page_last 2035
_journal_paper_doi 10.1021/jacs.5b13019
_journal_volume 138
_journal_year 2016
_chemical_formula_moiety 'C22 H19 N3 O2'
_chemical_formula_sum 'C22 H19 N3 O2'
_chemical_formula_weight 357.40
_space_group_crystal_system monoclinic
_space_group_IT_number 14
_space_group_name_Hall '-P 2ybc'
_space_group_name_H-M_alt 'P 1 21/c 1'
_atom_sites_solution_hydrogens geom
_audit_creation_method SHELXL-2014/7
_cell_angle_alpha 90
_cell_angle_beta 108.489(5)
_cell_angle_gamma 90
_cell_formula_units_Z 4
_cell_length_a 22.185(4)
_cell_length_b 5.4792(9)
_cell_length_c 15.545(2)
_cell_measurement_reflns_used 9806
_cell_measurement_temperature 100(2)
_cell_measurement_theta_max 24.53
_cell_measurement_theta_min 2.62
_cell_volume 1792.1(5)
_computing_cell_refinement 'Bruker SAINT'
_computing_data_collection 'Bruker APEX2'
_computing_data_reduction 'Bruker SAINT'
_computing_molecular_graphics 'Bruker SHELXTL'
_computing_publication_material 'Bruker SHELXTL'
_computing_structure_refinement 'SHELXL-2014/7 (Sheldrick, 2014)'
_computing_structure_solution 'SHELXS-97 (Sheldrick 2008)'
_diffrn_ambient_temperature 100(2)
_diffrn_measured_fraction_theta_full 0.993
_diffrn_measured_fraction_theta_max 0.993
_diffrn_measurement_device_type 'Bruker APEX-II CCD'
_diffrn_measurement_method '\f and \w scans'
_diffrn_radiation_type MoK\a
_diffrn_radiation_wavelength 0.71073
_diffrn_reflns_av_R_equivalents 0.0548
_diffrn_reflns_av_unetI/netI 0.0297
_diffrn_reflns_Laue_measured_fraction_full 0.993
_diffrn_reflns_Laue_measured_fraction_max 0.993
_diffrn_reflns_limit_h_max 25
_diffrn_reflns_limit_h_min -25
_diffrn_reflns_limit_k_max 6
_diffrn_reflns_limit_k_min -6
_diffrn_reflns_limit_l_max 18
_diffrn_reflns_limit_l_min -18
_diffrn_reflns_number 32628
_diffrn_reflns_point_group_measured_fraction_full 0.993
_diffrn_reflns_point_group_measured_fraction_max 0.993
_diffrn_reflns_theta_full 24.557
_diffrn_reflns_theta_max 24.557
_diffrn_reflns_theta_min 0.968
_exptl_absorpt_coefficient_mu 0.087
_exptl_absorpt_correction_T_max 0.7451
_exptl_absorpt_correction_T_min 0.2362
_exptl_absorpt_correction_type multi-scan
_exptl_absorpt_process_details 'SCALE (Bruker, 2009)'
_exptl_crystal_colour colourless
_exptl_crystal_density_diffrn 1.325
_exptl_crystal_density_meas ?
_exptl_crystal_density_method 'not measured'
_exptl_crystal_description rod
_exptl_crystal_F_000 752
_exptl_crystal_size_max 0.538
_exptl_crystal_size_mid 0.228
_exptl_crystal_size_min 0.089
_refine_diff_density_max 0.289
_refine_diff_density_min -0.259
_refine_diff_density_rms 0.054
_refine_ls_extinction_method none
_refine_ls_goodness_of_fit_ref 1.136
_refine_ls_hydrogen_treatment constr
_refine_ls_matrix_type full
_refine_ls_number_parameters 246
_refine_ls_number_reflns 2993
_refine_ls_number_restraints 0
_refine_ls_restrained_S_all 1.136
_refine_ls_R_factor_all 0.0494
_refine_ls_R_factor_gt 0.0340
_refine_ls_shift/su_max 0.001
_refine_ls_shift/su_mean 0.000
_refine_ls_structure_factor_coef Fsqd
_refine_ls_weighting_details 'w=1/[\s^2^(Fo^2^)+(0.0614P)^2^+0.2238P] where P=(Fo^2^+2Fc^2^)/3'
_refine_ls_weighting_scheme calc
_refine_ls_wR_factor_gt 0.0905
_refine_ls_wR_factor_ref 0.1104
_reflns_Friedel_coverage 0.000
_reflns_number_gt 2402
_reflns_number_total 2993
_reflns_threshold_expression 'I > 2\s(I)'
_cod_data_source_file ja5b13019_si_003.cif
_cod_data_source_block ec110
_cod_depositor_comments
;
The following automatic conversions were performed:

data item '_exptl_crystal_density_meas' value 'not measured' was
changed to '?' -- the value is perceived as not measured.

Automatic conversion script
Id: cif_fix_values 6909 2019-04-08 15:41:33Z antanas 
;
_cod_original_sg_symbol_H-M 'P 21/c'
_cod_database_code 4130032
_shelx_shelxl_version_number 2014/7
_shelx_space_group_comment
; 
The symmetry employed for this shelxl refinement is uniquely defined 
by the following loop, which should always be used as a source of 
symmetry information in preference to the above space-group names. 
They are only intended as comments. 
;
_shelx_estimated_absorpt_t_min 0.955
_shelx_estimated_absorpt_t_max 0.992

loop_
_space_group_symop_operation_xyz
'x, y, z'
'-x, y+1/2, -z+1/2'
'-x, -y, -z'
'x, -y-1/2, z-1/2'

loop_
_atom_site_label
_atom_site_type_symbol
_atom_site_fract_x
_atom_site_fract_y
_atom_site_fract_z
_atom_site_U_iso_or_equiv
_atom_site_adp_type
_atom_site_occupancy
_atom_site_site_symmetry_order
_atom_site_calc_flag
_atom_site_refinement_flags_posn
_atom_site_refinement_flags_adp
C1 C 0.73380(8) 0.7717(3) 0.82389(11) 0.0192(4) Uani 1 1 d . .
C2 C 0.75605(8) 0.4717(3) 0.73712(11) 0.0165(4) Uani 1 1 d . .
C3 C 0.84484(8) 0.8015(3) 0.92396(11) 0.0177(4) Uani 1 1 d . .
C4 C 0.83576(8) 1.0196(3) 0.96434(11) 0.0213(4) Uani 1 1 d . .
H4 H 0.7975 1.1093 0.9399 0.026 Uiso 1 1 calc R U
C5 C 0.88230(8) 1.1042(3) 1.03957(12) 0.0225(4) Uani 1 1 d . .
H5 H 0.8758 1.2516 1.0676 0.027 Uiso 1 1 calc R U
C6 C 0.93863(8) 0.9767(3) 1.07509(11) 0.0221(4) Uani 1 1 d . .
C7 C 0.94778(8) 0.7592(3) 1.03488(12) 0.0241(4) Uani 1 1 d . .
H7 H 0.9862 0.6701 1.0590 0.029 Uiso 1 1 calc R U
C8 C 0.90056(8) 0.6733(3) 0.95939(12) 0.0225(4) Uani 1 1 d . .
H8 H 0.9067 0.5246 0.9318 0.027 Uiso 1 1 calc R U
C9 C 1.04065(9) 0.9566(4) 1.18763(13) 0.0325(5) Uani 1 1 d . .
H9A H 1.0327 0.7947 1.2086 0.049 Uiso 1 1 calc R U
H9B H 1.0676 1.0508 1.2390 0.049 Uiso 1 1 calc R U
H9C H 1.0621 0.9389 1.1418 0.049 Uiso 1 1 calc R U
C10 C 0.74843(8) 0.2872(3) 0.66567(11) 0.0172(4) Uani 1 1 d . .
C11 C 0.79170(8) 0.0943(3) 0.68209(12) 0.0195(4) Uani 1 1 d . .
H11 H 0.8242 0.0822 0.7390 0.023 Uiso 1 1 calc R U
C12 C 0.78744(8) -0.0794(3) 0.61576(12) 0.0214(4) Uani 1 1 d . .
H12 H 0.8173 -0.2094 0.6272 0.026 Uiso 1 1 calc R U
C13 C 0.74004(8) -0.0647(3) 0.53314(12) 0.0217(4) Uani 1 1 d . .
H13 H 0.7368 -0.1858 0.4882 0.026 Uiso 1 1 calc R U
C14 C 0.69718(8) 0.1271(3) 0.51597(12) 0.0209(4) Uani 1 1 d . .
H14 H 0.6649 0.1381 0.4588 0.025 Uiso 1 1 calc R U
C15 C 0.70106(8) 0.3034(3) 0.58170(11) 0.0197(4) Uani 1 1 d . .
H15 H 0.6716 0.4346 0.5695 0.024 Uiso 1 1 calc R U
C16 C 0.64168(8) 0.5933(3) 0.70829(11) 0.0166(4) Uani 1 1 d . .
C17 C 0.61018(8) 0.3942(3) 0.72801(11) 0.0189(4) Uani 1 1 d . .
H17 H 0.6334 0.2705 0.7676 0.023 Uiso 1 1 calc R U
C18 C 0.54472(8) 0.3745(3) 0.69015(11) 0.0191(4) Uani 1 1 d . .
H18 H 0.5230 0.2372 0.7033 0.023 Uiso 1 1 calc R U
C19 C 0.51121(8) 0.5570(3) 0.63288(11) 0.0187(4) Uani 1 1 d . .
C20 C 0.54367(8) 0.7560(3) 0.61250(11) 0.0200(4) Uani 1 1 d . .
H20 H 0.5208 0.8795 0.5724 0.024 Uiso 1 1 calc R U
C21 C 0.60856(8) 0.7737(3) 0.65018(11) 0.0193(4) Uani 1 1 d . .
H21 H 0.6305 0.9094 0.6364 0.023 Uiso 1 1 calc R U
C22 C 0.41253(9) 0.3619(4) 0.61604(13) 0.0283(5) Uani 1 1 d . .
H22A H 0.4240 0.2100 0.5918 0.042 Uiso 1 1 calc R U
H22B H 0.3668 0.3908 0.5892 0.042 Uiso 1 1 calc R U
H22C H 0.4233 0.3486 0.6821 0.042 Uiso 1 1 calc R U
N1 N 0.79568(6) 0.7077(2) 0.84816(9) 0.0174(3) Uani 1 1 d . .
N2 N 0.81067(6) 0.5252(2) 0.79612(9) 0.0186(3) Uani 1 1 d . .
N3 N 0.70894(6) 0.6163(2) 0.75175(9) 0.0174(3) Uani 1 1 d . .
O1 O 0.98190(6) 1.0802(2) 1.14914(8) 0.0311(3) Uani 1 1 d . .
O2 O 0.44688(5) 0.5609(2) 0.59427(8) 0.0234(3) Uani 1 1 d . .

loop_
_atom_site_aniso_label
_atom_site_aniso_U_11
_atom_site_aniso_U_22
_atom_site_aniso_U_33
_atom_site_aniso_U_23
_atom_site_aniso_U_13
_atom_site_aniso_U_12
C1 0.0193(10) 0.0209(10) 0.0181(10) 0.0011(7) 0.0070(8) -0.0025(7)
C2 0.0176(9) 0.0165(9) 0.0171(9) 0.0033(7) 0.0079(8) 0.0006(7)
C3 0.0181(9) 0.0191(9) 0.0179(9) 0.0001(7) 0.0083(7) -0.0022(7)
C4 0.0202(10) 0.0213(10) 0.0237(10) 0.0001(8) 0.0088(8) 0.0006(8)
C5 0.0230(10) 0.0224(10) 0.0238(10) -0.0056(8) 0.0097(8) -0.0021(8)
C6 0.0204(10) 0.0281(10) 0.0179(9) -0.0027(8) 0.0063(8) -0.0052(8)
C7 0.0187(10) 0.0259(10) 0.0265(11) 0.0007(8) 0.0053(8) 0.0029(8)
C8 0.0224(10) 0.0206(9) 0.0252(10) -0.0029(8) 0.0087(8) 0.0011(8)
C9 0.0210(10) 0.0481(13) 0.0245(10) -0.0001(9) 0.0016(8) -0.0013(9)
C10 0.0189(9) 0.0167(9) 0.0190(10) -0.0001(7) 0.0101(8) -0.0030(7)
C11 0.0178(9) 0.0209(9) 0.0213(10) 0.0013(8) 0.0081(8) -0.0018(7)
C12 0.0220(10) 0.0172(9) 0.0292(11) -0.0003(8) 0.0143(8) -0.0004(7)
C13 0.0248(10) 0.0203(10) 0.0250(10) -0.0050(8) 0.0148(8) -0.0056(8)
C14 0.0223(10) 0.0240(10) 0.0167(9) -0.0011(8) 0.0069(8) -0.0054(8)
C15 0.0214(10) 0.0180(9) 0.0218(10) 0.0022(8) 0.0097(8) 0.0008(7)
C16 0.0157(9) 0.0188(9) 0.0163(9) -0.0039(7) 0.0065(7) -0.0014(7)
C17 0.0223(10) 0.0174(9) 0.0174(9) 0.0013(7) 0.0067(8) 0.0018(7)
C18 0.0208(10) 0.0167(9) 0.0208(10) -0.0007(7) 0.0080(8) -0.0028(7)
C19 0.0169(9) 0.0236(10) 0.0155(9) -0.0028(8) 0.0050(7) 0.0004(7)
C20 0.0226(10) 0.0189(10) 0.0188(10) 0.0035(7) 0.0070(8) 0.0013(7)
C21 0.0235(10) 0.0174(9) 0.0196(10) -0.0003(7) 0.0106(8) -0.0020(7)
C22 0.0212(10) 0.0317(11) 0.0320(11) 0.0012(9) 0.0085(9) -0.0069(8)
N1 0.0184(8) 0.0171(8) 0.0178(8) -0.0019(6) 0.0071(6) -0.0001(6)
N2 0.0214(8) 0.0174(8) 0.0191(8) -0.0024(6) 0.0093(7) 0.0004(6)
N3 0.0161(8) 0.0194(8) 0.0175(8) -0.0016(6) 0.0062(6) -0.0011(6)
O1 0.0225(7) 0.0410(8) 0.0260(7) -0.0122(6) 0.0022(6) -0.0015(6)
O2 0.0171(7) 0.0265(7) 0.0252(7) 0.0031(6) 0.0046(5) -0.0016(5)

loop_
_atom_type_symbol
_atom_type_description
_atom_type_scat_dispersion_real
_atom_type_scat_dispersion_imag
_atom_type_scat_source
C C 0.0033 0.0016 'International Tables Vol C Tables 4.2.6.8 and 6.1.1.4'
H H 0.0000 0.0000 'International Tables Vol C Tables 4.2.6.8 and 6.1.1.4'
N N 0.0061 0.0033 'International Tables Vol C Tables 4.2.6.8 and 6.1.1.4'
O O 0.0106 0.0060 'International Tables Vol C Tables 4.2.6.8 and 6.1.1.4'

loop_
_geom_angle_atom_site_label_1
_geom_angle_atom_site_label_2
_geom_angle_atom_site_label_3
_geom_angle
N1 C1 N3 100.16(13)
N2 C2 N3 109.73(14)
N2 C2 C10 123.08(14)
N3 C2 C10 127.17(15)
C8 C3 C4 119.82(16)
C8 C3 N1 120.13(15)
C4 C3 N1 120.01(15)
C5 C4 C3 119.76(17)
C4 C5 C6 120.63(16)
O1 C6 C5 115.50(15)
O1 C6 C7 124.81(16)
C5 C6 C7 119.68(16)
C8 C7 C6 119.57(16)
C3 C8 C7 120.53(16)
C15 C10 C11 119.33(15)
C15 C10 C2 122.32(15)
C11 C10 C2 118.32(15)
C12 C11 C10 120.25(16)
C13 C12 C11 120.33(16)
C12 C13 C14 119.82(16)
C13 C14 C15 120.49(17)
C14 C15 C10 119.77(16)
C17 C16 C21 120.54(16)
C17 C16 N3 119.25(15)
C21 C16 N3 120.17(14)
C16 C17 C18 120.17(16)
C17 C18 C19 119.46(16)
O2 C19 C18 124.57(15)
O2 C19 C20 115.56(15)
C18 C19 C20 119.86(16)
C21 C20 C19 120.26(16)
C20 C21 C16 119.69(15)
C1 N1 N2 115.69(13)
C1 N1 C3 125.59(13)
N2 N1 C3 118.63(13)
C2 N2 N1 103.37(13)
C1 N3 C2 111.04(14)
C1 N3 C16 121.74(13)
C2 N3 C16 126.72(14)
C6 O1 C9 117.52(14)
C19 O2 C22 116.50(13)

loop_
_geom_bond_atom_site_label_1
_geom_bond_atom_site_label_2
_geom_bond_distance
C1 N1 1.349(2)
C1 N3 1.376(2)
C2 N2 1.300(2)
C2 N3 1.386(2)
C2 C10 1.471(2)
C3 C8 1.376(2)
C3 C4 1.394(2)
C3 N1 1.424(2)
C4 C5 1.372(2)
C5 C6 1.385(3)
C6 O1 1.367(2)
C6 C7 1.390(2)
C7 C8 1.384(3)
C9 O1 1.422(2)
C10 C15 1.395(2)
C10 C11 1.396(2)
C11 C12 1.384(2)
C12 C13 1.380(2)
C13 C14 1.385(2)
C14 C15 1.389(2)
C16 C17 1.381(2)
C16 C21 1.383(2)
C16 N3 1.435(2)
C17 C18 1.387(2)
C18 C19 1.388(2)
C19 O2 1.362(2)
C19 C20 1.397(2)
C20 C21 1.375(2)
C22 O2 1.431(2)
N1 N2 1.3912(18)
